data_1513636
loop_
_publ_author_name
'Wei, Zheng'
'Han, Haixiang'
'Filatov, Alexander S.'
'Dikarev, Evgeny V.'

_publ_section_title
;
 Changing the bridging connectivity pattern within a heterometallic
 assembly: design of single-source precursors with discrete molecular
 structures
;
_journal_issue 2
_journal_name_full 'Chemical Science'
_journal_page_first 813
_journal_paper_doi 10.1039/c3sc52657g
_journal_volume 5
_journal_year 2014
_chemical_formula_moiety 'C48 H78 Co2 Li2 O18'
_chemical_formula_sum 'C48 H78 Co2 Li2 O18'
_chemical_formula_weight 1074.84
_chemical_name_systematic
; 
 ? 
;
_space_group_IT_number 2
_symmetry_cell_setting triclinic
_symmetry_Int_Tables_number 2
_symmetry_space_group_name_Hall '-P 1'
_symmetry_space_group_name_H-M 'P -1'
_atom_sites_solution_hydrogens geom
_atom_sites_solution_primary direct
_atom_sites_solution_secondary difmap
_audit_creation_method SHELXL-97
_cell_angle_alpha 104.286(2)
_cell_angle_beta 107.918(2)
_cell_angle_gamma 110.038(2)
_cell_formula_units_Z 1
_cell_length_a 11.333(2)
_cell_length_b 12.275(2)
_cell_length_c 12.460(2)
_cell_measurement_reflns_used 6904
_cell_measurement_temperature 100(2)
_cell_measurement_theta_max 27.62
_cell_measurement_theta_min 2.72
_cell_volume 1424.1(4)
_computing_cell_refinement 'SAINT Ver. 6.22  (Bruker-AXS, 2003)'
_computing_data_collection 'SMART Ver. 5.622 (Bruker-AXS, 2003)'
_computing_data_reduction 'SAINT Ver. 6.22'
_computing_molecular_graphics 'SHELXTL Ver. 6.14'
_computing_publication_material 'SHELXTL Ver. 6.14'
_computing_structure_refinement 'SHELXTL Ver. 6.14'
_computing_structure_solution 'SHELXTL Ver. 6.14 (Bruker-AXS, 2003)'
_diffrn_ambient_temperature 100(2)
_diffrn_measured_fraction_theta_full 0.994
_diffrn_measured_fraction_theta_max 0.953
_diffrn_measurement_device_type 'Bruker SMART APEX CCD area-detector'
_diffrn_measurement_method '0.30\% \w scans'
_diffrn_radiation_monochromator graphite
_diffrn_radiation_source 'fine-focus sealed tube'
_diffrn_radiation_type Mo-K\a
_diffrn_radiation_wavelength 0.71073
_diffrn_reflns_av_R_equivalents 0.0180
_diffrn_reflns_av_sigmaI/netI 0.0247
_diffrn_reflns_limit_h_max 14
_diffrn_reflns_limit_h_min -14
_diffrn_reflns_limit_k_max 16
_diffrn_reflns_limit_k_min -15
_diffrn_reflns_limit_l_max 16
_diffrn_reflns_limit_l_min -16
_diffrn_reflns_number 15022
_diffrn_reflns_theta_full 25.00
_diffrn_reflns_theta_max 27.91
_diffrn_reflns_theta_min 1.87
_exptl_absorpt_coefficient_mu 0.647
_exptl_absorpt_correction_T_max 0.9382
_exptl_absorpt_correction_T_min 0.8198
_exptl_absorpt_correction_type multi-scan
_exptl_absorpt_process_details
;
SADABS  (Bruker-AXS, 2003)
;
_exptl_crystal_colour pink
_exptl_crystal_density_diffrn 1.253
_exptl_crystal_density_method 'not measured'
_exptl_crystal_description plate
_exptl_crystal_F_000 570
_exptl_crystal_size_max 0.32
_exptl_crystal_size_mid 0.30
_exptl_crystal_size_min 0.10
_refine_diff_density_max 1.506
_refine_diff_density_min -0.724
_refine_diff_density_rms 0.079
_refine_ls_extinction_method none
_refine_ls_goodness_of_fit_ref 1.063
_refine_ls_hydrogen_treatment constr
_refine_ls_matrix_type full
_refine_ls_number_parameters 328
_refine_ls_number_reflns 6493
_refine_ls_number_restraints 24
_refine_ls_restrained_S_all 1.064
_refine_ls_R_factor_all 0.0550
_refine_ls_R_factor_gt 0.0492
_refine_ls_shift/su_max 0.001
_refine_ls_shift/su_mean 0.000
_refine_ls_structure_factor_coef Fsqd
_refine_ls_weighting_details 'calc w=1/[\s^2^(Fo^2^)+(0.0909P)^2^+0.8553P] where P=(Fo^2^+2Fc^2^)/3'
_refine_ls_weighting_scheme calc
_refine_ls_wR_factor_gt 0.1439
_refine_ls_wR_factor_ref 0.1486
_reflns_number_gt 5646
_reflns_number_total 6493
_reflns_threshold_expression I>2\s(I)
_cod_data_source_file c3sc52657g.txt
_cod_data_source_block LiCo(tbaoac)3
_cod_depositor_comments
;
The following automatic conversions were performed:

'_symmetry_cell_setting' value 'Triclinic' changed to 'triclinic'
according to
/usr/data/users/saulius/automatic-downloads/current/RSC/lib/dictionaries/cif_core.dic
dictionary named 'cif_core.dic' version 2.4.2 from 2011-04-26.

Automatic conversion script
Id: cif_fix_values 2281 2013-09-26 08:29:07Z andrius 
;
_cod_original_cell_volume 1424.2(5)
_cod_original_sg_symbol_Hall '-P 1        '
_cod_original_sg_symbol_H-M 'P -1        '
_cod_database_code 1513636

loop_
_symmetry_equiv_pos_as_xyz
'x, y, z'
'-x, -y, -z'

loop_
_atom_site_label
_atom_site_type_symbol
_atom_site_fract_x
_atom_site_fract_y
_atom_site_fract_z
_atom_site_U_iso_or_equiv
_atom_site_adp_type
_atom_site_occupancy
_atom_site_symmetry_multiplicity
_atom_site_calc_flag
_atom_site_refinement_flags
Co1 Co -0.09496(3) 0.85378(2) -0.02463(2) 0.02420(11) Uani 1 1 d .
Li1 Li 0.1534(4) 0.9366(4) -0.0686(4) 0.0341(8) Uani 1 1 d .
O1 O -0.1014(2) 0.64500(19) 0.19837(19) 0.0476(5) Uani 1 1 d .
O2 O -0.12727(18) 0.76582(15) 0.09208(15) 0.0321(4) Uani 1 1 d .
O3 O 0.07076(16) 0.81831(14) -0.00702(14) 0.0278(3) Uani 1 1 d .
O4 O -0.01605(16) 0.95970(14) -0.12217(13) 0.0259(3) Uani 1 1 d .
O5 O 0.1723(2) 0.89731(19) -0.21251(17) 0.0436(4) Uani 1 1 d .
O6 O 0.1092(3) 0.8709(3) -0.4102(2) 0.0624(6) Uani 1 1 d .
O7 O 0.25955(16) 1.10901(14) 0.04395(15) 0.0293(3) Uani 1 1 d .
O8 O 0.22687(16) 1.31175(14) 0.17805(15) 0.0308(3) Uani 1 1 d .
O9 O 0.43267(17) 1.47787(15) 0.31404(16) 0.0364(4) Uani 1 1 d .
C1 C 0.1918(3) 0.6952(3) -0.0082(3) 0.0512(7) Uani 1 1 d .
H1A H 0.1661 0.6738 -0.0960 0.077 Uiso 1 1 calc R
H1B H 0.1920 0.6225 0.0109 0.077 Uiso 1 1 calc R
H1C H 0.2849 0.7670 0.0393 0.077 Uiso 1 1 calc R
C2 C 0.0878(3) 0.7297(2) 0.0243(2) 0.0334(5) Uani 1 1 d .
C3 C 0.0232(3) 0.6708(3) 0.0844(3) 0.0412(6) Uani 1 1 d .
H3 H 0.0439 0.6069 0.1025 0.049 Uiso 1 1 calc R
C4 C -0.0732(3) 0.6989(2) 0.1216(2) 0.0371(5) Uani 1 1 d .
C5 C -0.2087(3) 0.6519(3) 0.2394(3) 0.0482(7) Uani 1 1 d .
C6 C -0.1780(4) 0.7862(3) 0.3066(3) 0.0610(9) Uani 1 1 d .
H6A H -0.0799 0.8344 0.3660 0.091 Uiso 1 1 calc R
H6B H -0.2371 0.7862 0.3499 0.091 Uiso 1 1 calc R
H6C H -0.1972 0.8249 0.2476 0.091 Uiso 1 1 calc R
C7 C -0.3452(4) 0.5802(3) 0.1305(3) 0.0547(8) Uani 1 1 d .
H7A H -0.3472 0.6227 0.0734 0.082 Uiso 1 1 calc R
H7B H -0.4195 0.5759 0.1564 0.082 Uiso 1 1 calc R
H7C H -0.3591 0.4946 0.0897 0.082 Uiso 1 1 calc R
C8 C -0.1967(4) 0.5852(3) 0.3283(3) 0.0604(8) Uani 1 1 d .
H8A H -0.2071 0.5013 0.2864 0.091 Uiso 1 1 calc R
H8B H -0.2699 0.5767 0.3565 0.091 Uiso 1 1 calc R
H8C H -0.1053 0.6349 0.3990 0.091 Uiso 1 1 calc R
C9 C -0.2134(3) 0.9511(3) -0.2746(2) 0.0382(5) Uani 1 1 d .
H9A H -0.2782 0.8949 -0.2526 0.057 Uiso 1 1 calc R
H9B H -0.2561 0.9288 -0.3633 0.057 Uiso 1 1 calc R
H9C H -0.1917 1.0386 -0.2308 0.057 Uiso 1 1 calc R
C10 C -0.0822(3) 0.9371(2) -0.2398(2) 0.0316(5) Uani 1 1 d .
C11 C -0.0366(3) 0.9050(3) -0.3265(2) 0.0417(6) Uani 1 1 d .
H11 H -0.0933 0.8898 -0.4080 0.050 Uiso 1 1 calc R
C12 C 0.0891(3) 0.8916(3) -0.3067(3) 0.0448(6) Uani 1 1 d .
C13 C 0.2345(5) 0.8581(4) -0.4074(4) 0.0705(10) Uani 1 1 d U
C14 C 0.2188(8) 0.8417(8) -0.5353(6) 0.130(2) Uani 1 1 d U
H14A H 0.2984 0.8333 -0.5446 0.195 Uiso 1 1 calc R
H14B H 0.2151 0.9155 -0.5503 0.195 Uiso 1 1 calc R
H14C H 0.1327 0.7657 -0.5945 0.195 Uiso 1 1 calc R
C15 C 0.3659(6) 0.9823(6) -0.3293(7) 0.122(2) Uani 1 1 d U
H15A H 0.3834 1.0049 -0.2429 0.182 Uiso 1 1 calc R
H15B H 0.3541 1.0486 -0.3551 0.182 Uiso 1 1 calc R
H15C H 0.4449 0.9735 -0.3396 0.182 Uiso 1 1 calc R
C16 C 0.2309(8) 0.7471(6) -0.3832(6) 0.124(2) Uani 1 1 d U
H16A H 0.2374 0.7597 -0.3003 0.185 Uiso 1 1 calc R
H16B H 0.3094 0.7338 -0.3895 0.185 Uiso 1 1 calc R
H16C H 0.1434 0.6730 -0.4433 0.185 Uiso 1 1 calc R
C17 C 0.4871(3) 1.1441(3) 0.0760(4) 0.0729(12) Uani 1 1 d .
H17A H 0.4800 1.0716 0.0981 0.109 Uiso 1 1 calc R
H17B H 0.5826 1.2120 0.1230 0.109 Uiso 1 1 calc R
H17C H 0.4627 1.1189 -0.0119 0.109 Uiso 1 1 calc R
C18 C 0.3887(2) 1.1899(2) 0.1050(2) 0.0362(5) Uani 1 1 d .
C19 C 0.4402(2) 1.3085(2) 0.1913(2) 0.0376(5) Uani 1 1 d .
H19 H 0.5384 1.3585 0.2324 0.045 Uiso 1 1 calc R
C20 C 0.3556(2) 1.3619(2) 0.2235(2) 0.0295(5) Uani 1 1 d .
C21 C 0.3666(3) 1.5539(2) 0.3544(2) 0.0416(6) Uani 1 1 d .
C22 C 0.2752(4) 1.4925(3) 0.4096(3) 0.0632(9) Uani 1 1 d .
H22A H 0.1925 1.4167 0.3448 0.095 Uiso 1 1 calc R
H22B H 0.2465 1.5518 0.4490 0.095 Uiso 1 1 calc R
H22C H 0.3270 1.4689 0.4708 0.095 Uiso 1 1 calc R
C23 C 0.2938(4) 1.5815(3) 0.2489(3) 0.0692(11) Uani 1 1 d .
H23A H 0.3605 1.6228 0.2196 0.104 Uiso 1 1 calc R
H23B H 0.2551 1.6372 0.2763 0.104 Uiso 1 1 calc R
H23C H 0.2185 1.5023 0.1822 0.104 Uiso 1 1 calc R
C24 C 0.4917(4) 1.6751(3) 0.4538(3) 0.0568(8) Uani 1 1 d .
H24A H 0.5434 1.6557 0.5192 0.085 Uiso 1 1 calc R
H24B H 0.4597 1.7341 0.4880 0.085 Uiso 1 1 calc R
H24C H 0.5526 1.7134 0.4184 0.085 Uiso 1 1 calc R

loop_
_atom_site_aniso_label
_atom_site_aniso_U_11
_atom_site_aniso_U_22
_atom_site_aniso_U_33
_atom_site_aniso_U_23
_atom_site_aniso_U_13
_atom_site_aniso_U_12
Co1 0.02507(17) 0.02061(16) 0.02644(17) 0.00813(12) 0.01238(12) 0.00951(12)
Li1 0.0311(19) 0.0289(19) 0.049(2) 0.0170(17) 0.0219(18) 0.0154(16)
O1 0.0559(12) 0.0504(11) 0.0578(12) 0.0346(10) 0.0349(10) 0.0284(10)
O2 0.0409(9) 0.0305(8) 0.0361(8) 0.0171(7) 0.0236(7) 0.0189(7)
O3 0.0278(7) 0.0243(7) 0.0322(8) 0.0105(6) 0.0137(6) 0.0125(6)
O4 0.0294(8) 0.0229(7) 0.0235(7) 0.0075(6) 0.0128(6) 0.0095(6)
O5 0.0516(11) 0.0499(11) 0.0402(10) 0.0167(8) 0.0275(9) 0.0285(9)
O6 0.0877(17) 0.0899(17) 0.0456(11) 0.0312(12) 0.0455(12) 0.0605(15)
O7 0.0265(7) 0.0244(7) 0.0365(8) 0.0095(6) 0.0156(6) 0.0109(6)
O8 0.0280(8) 0.0242(7) 0.0333(8) 0.0057(6) 0.0120(6) 0.0095(6)
O9 0.0323(8) 0.0274(8) 0.0353(9) 0.0037(7) 0.0111(7) 0.0076(7)
C1 0.0599(18) 0.0578(18) 0.075(2) 0.0414(16) 0.0447(17) 0.0435(16)
C2 0.0371(12) 0.0324(11) 0.0369(12) 0.0155(10) 0.0172(10) 0.0200(10)
C3 0.0532(15) 0.0418(14) 0.0539(15) 0.0308(12) 0.0311(13) 0.0333(13)
C4 0.0479(14) 0.0366(12) 0.0392(12) 0.0216(10) 0.0250(11) 0.0220(11)
C5 0.0507(16) 0.0488(16) 0.0477(15) 0.0239(13) 0.0269(13) 0.0170(13)
C6 0.079(2) 0.063(2) 0.0534(18) 0.0244(16) 0.0413(17) 0.0327(18)
C7 0.0627(19) 0.0606(19) 0.0540(17) 0.0332(15) 0.0340(15) 0.0268(16)
C8 0.0592(19) 0.062(2) 0.0539(18) 0.0303(16) 0.0246(15) 0.0153(16)
C9 0.0377(13) 0.0413(13) 0.0271(11) 0.0097(10) 0.0091(10) 0.0159(11)
C10 0.0380(12) 0.0252(10) 0.0250(10) 0.0073(8) 0.0117(9) 0.0109(9)
C11 0.0535(16) 0.0436(14) 0.0270(11) 0.0108(10) 0.0166(11) 0.0240(12)
C12 0.0613(17) 0.0439(14) 0.0389(14) 0.0139(11) 0.0314(13) 0.0271(13)
C13 0.098(3) 0.101(3) 0.063(2) 0.040(2) 0.058(2) 0.073(3)
C14 0.185(6) 0.203(7) 0.112(4) 0.088(4) 0.111(4) 0.145(6)
C15 0.111(4) 0.122(4) 0.177(6) 0.063(4) 0.096(4) 0.068(3)
C16 0.175(6) 0.136(5) 0.108(4) 0.051(4) 0.081(5) 0.102(5)
C17 0.0351(15) 0.0565(19) 0.104(3) -0.0043(19) 0.0341(17) 0.0172(14)
C18 0.0271(11) 0.0335(12) 0.0474(14) 0.0120(10) 0.0203(10) 0.0121(10)
C19 0.0254(11) 0.0330(12) 0.0449(13) 0.0080(10) 0.0161(10) 0.0072(9)
C20 0.0310(11) 0.0232(10) 0.0288(10) 0.0090(8) 0.0127(9) 0.0073(9)
C21 0.0437(14) 0.0289(12) 0.0424(13) 0.0053(10) 0.0141(11) 0.0160(11)
C22 0.060(2) 0.0529(18) 0.068(2) 0.0077(16) 0.0366(17) 0.0200(16)
C23 0.079(2) 0.0429(17) 0.062(2) 0.0086(15) 0.0054(18) 0.0331(17)
C24 0.0576(18) 0.0387(15) 0.0516(17) 0.0022(13) 0.0159(14) 0.0156(14)

loop_
_atom_type_symbol
_atom_type_description
_atom_type_scat_dispersion_real
_atom_type_scat_dispersion_imag
_atom_type_scat_source
C C 0.0033 0.0016 'International Tables Vol C Tables 4.2.6.8 and 6.1.1.4'
H H 0.0000 0.0000 'International Tables Vol C Tables 4.2.6.8 and 6.1.1.4'
Li Li -0.0003 0.0001 'International Tables Vol C Tables 4.2.6.8 and 6.1.1.4'
O O 0.0106 0.0060 'International Tables Vol C Tables 4.2.6.8 and 6.1.1.4'
Co Co 0.3494 0.9721 'International Tables Vol C Tables 4.2.6.8 and 6.1.1.4'

loop_
_geom_angle_atom_site_label_1
_geom_angle_atom_site_label_2
_geom_angle_atom_site_label_3
_geom_angle
_geom_angle_site_symmetry_1
_geom_angle_site_symmetry_3
_geom_angle_publ_flag
O7 Co1 O3 178.99(6) 2_575 . yes
O7 Co1 O2 92.93(7) 2_575 . yes
O3 Co1 O2 88.07(7) . . yes
O7 Co1 O8 88.04(6) 2_575 2_575 yes
O3 Co1 O8 92.02(6) . 2_575 yes
O2 Co1 O8 92.33(7) . 2_575 yes
O7 Co1 O4 96.69(6) 2_575 . yes
O3 Co1 O4 82.30(6) . . yes
O2 Co1 O4 168.01(6) . . yes
O8 Co1 O4 95.13(6) 2_575 . yes
O7 Co1 O4 82.19(6) 2_575 2_575 yes
O3 Co1 O4 97.66(6) . 2_575 yes
O2 Co1 O4 92.70(6) . 2_575 yes
O8 Co1 O4 169.22(6) 2_575 2_575 yes
O4 Co1 O4 81.57(6) . 2_575 yes
O7 Co1 Li1 138.48(9) 2_575 . yes
O2 Co1 Li1 126.62(10) . . yes
O8 Co1 Li1 100.89(10) 2_575 . yes
O4 Co1 Li1 83.66(9) 2_575 . yes
O7 Co1 Li1 40.40(9) 2_575 2_575 yes
O3 Co1 Li1 139.30(9) . 2_575 yes
O2 Co1 Li1 99.11(10) . 2_575 yes
O8 Co1 Li1 127.26(10) 2_575 2_575 yes
O4 Co1 Li1 83.80(9) . 2_575 yes
Li1 Co1 Li1 111.97(9) . 2_575 yes
O5 Li1 O3 125.7(2) . . yes
O5 Li1 O7 116.4(2) . . yes
O3 Li1 O7 116.5(2) . . yes
O5 Li1 O4 100.5(2) . . yes
O3 Li1 O4 90.32(17) . . yes
O7 Li1 O4 90.67(18) . . yes
O5 Li1 C12 22.93(11) . . yes
O3 Li1 C12 125.5(2) . . yes
O7 Li1 C12 116.6(2) . . yes
O4 Li1 C12 77.52(16) . . yes
O5 Li1 Co1 130.2(2) . . yes
O3 Li1 Co1 43.78(9) . . yes
O7 Li1 Co1 102.77(17) . . yes
O4 Li1 Co1 47.42(9) . . yes
C12 Li1 Co1 111.81(16) . . yes
O5 Li1 Co1 123.0(2) . 2_575 yes
O3 Li1 Co1 103.55(17) . 2_575 yes
C12 Li1 Co1 105.99(15) . 2_575 yes
Co1 Li1 Co1 68.03(9) . 2_575 yes
C4 O1 C5 121.2(2) . . ?
C4 O2 Co1 125.41(16) . . ?
C2 O3 Li1 138.73(19) . . ?
C2 O3 Co1 125.13(15) . . ?
Li1 O3 Co1 95.69(14) . . ?
C10 O4 Li1 118.91(19) . . ?
C10 O4 Co1 125.97(14) . . ?
Li1 O4 Co1 90.05(13) . . ?
C10 O4 Co1 123.87(14) . 2_575 ?
Li1 O4 Co1 89.79(13) . 2_575 ?
Co1 O4 Co1 98.43(6) . 2_575 ?
C12 O5 Li1 121.4(2) . . ?
C12 O6 C13 119.0(3) . . ?
C18 O7 Li1 137.30(19) . . ?
C18 O7 Co1 126.12(15) . 2_575 ?
Li1 O7 Co1 96.11(14) . 2_575 ?
C20 O8 Co1 125.69(15) . 2_575 ?
C20 O9 C21 120.88(19) . . ?
C2 C1 H1A 109.5 . . ?
C2 C1 H1B 109.5 . . ?
H1A C1 H1B 109.5 . . ?
C2 C1 H1C 109.5 . . ?
H1A C1 H1C 109.5 . . ?
H1B C1 H1C 109.5 . . ?
O3 C2 C3 125.5(2) . . ?
O3 C2 C1 114.5(2) . . ?
C3 C2 C1 120.0(2) . . ?
C2 C3 C4 124.1(2) . . ?
C2 C3 H3 117.9 . . ?
C4 C3 H3 117.9 . . ?
O2 C4 O1 120.9(2) . . ?
O2 C4 C3 127.1(2) . . ?
O1 C4 C3 112.0(2) . . ?
O1 C5 C7 107.7(2) . . ?
O1 C5 C6 112.5(2) . . ?
C7 C5 C6 112.8(3) . . ?
O1 C5 C8 101.8(3) . . ?
C7 C5 C8 111.6(3) . . ?
C6 C5 C8 109.9(3) . . ?
C5 C6 H6A 109.5 . . ?
C5 C6 H6B 109.5 . . ?
H6A C6 H6B 109.5 . . ?
C5 C6 H6C 109.5 . . ?
H6A C6 H6C 109.5 . . ?
H6B C6 H6C 109.5 . . ?
C5 C7 H7A 109.5 . . ?
C5 C7 H7B 109.5 . . ?
H7A C7 H7B 109.5 . . ?
C5 C7 H7C 109.5 . . ?
H7A C7 H7C 109.5 . . ?
H7B C7 H7C 109.5 . . ?
C5 C8 H8A 109.5 . . ?
C5 C8 H8B 109.5 . . ?
H8A C8 H8B 109.5 . . ?
C5 C8 H8C 109.5 . . ?
H8A C8 H8C 109.5 . . ?
H8B C8 H8C 109.5 . . ?
C10 C9 H9A 109.5 . . ?
C10 C9 H9B 109.5 . . ?
H9A C9 H9B 109.5 . . ?
C10 C9 H9C 109.5 . . ?
H9A C9 H9C 109.5 . . ?
H9B C9 H9C 109.5 . . ?
O4 C10 C11 124.2(2) . . ?
O4 C10 C9 115.9(2) . . ?
C11 C10 C9 119.9(2) . . ?
C10 C11 C12 126.5(2) . . ?
C10 C11 H11 116.8 . . ?
C12 C11 H11 116.8 . . ?
O5 C12 O6 120.8(3) . . ?
O5 C12 C11 128.3(2) . . ?
O6 C12 C11 110.9(3) . . ?
O6 C12 Li1 156.3(2) . . ?
C16 C13 O6 109.6(4) . . ?
C16 C13 C14 111.7(4) . . ?
O6 C13 C14 101.7(3) . . ?
C16 C13 C15 118.0(5) . . ?
O6 C13 C15 111.8(3) . . ?
C14 C13 C15 102.5(5) . . ?
C13 C14 H14A 109.5 . . ?
C13 C14 H14B 109.5 . . ?
H14A C14 H14B 109.5 . . ?
C13 C14 H14C 109.5 . . ?
H14A C14 H14C 109.5 . . ?
H14B C14 H14C 109.5 . . ?
C13 C15 H15A 109.5 . . ?
C13 C15 H15B 109.5 . . ?
H15A C15 H15B 109.5 . . ?
C13 C15 H15C 109.5 . . ?
H15A C15 H15C 109.5 . . ?
H15B C15 H15C 109.5 . . ?
C13 C16 H16A 109.5 . . ?
C13 C16 H16B 109.5 . . ?
H16A C16 H16B 109.5 . . ?
C13 C16 H16C 109.5 . . ?
H16A C16 H16C 109.5 . . ?
H16B C16 H16C 109.5 . . ?
C18 C17 H17A 109.5 . . ?
C18 C17 H17B 109.5 . . ?
H17A C17 H17B 109.5 . . ?
C18 C17 H17C 109.5 . . ?
H17A C17 H17C 109.5 . . ?
H17B C17 H17C 109.5 . . ?
O7 C18 C19 125.9(2) . . ?
O7 C18 C17 114.3(2) . . ?
C19 C18 C17 119.8(2) . . ?
C18 C19 C20 124.1(2) . . ?
C18 C19 H19 117.9 . . ?
C20 C19 H19 117.9 . . ?
O8 C20 O9 121.3(2) . . ?
O8 C20 C19 126.7(2) . . ?
O9 C20 C19 112.0(2) . . ?
O9 C21 C23 108.7(2) . . ?
O9 C21 C22 111.4(2) . . ?
C23 C21 C22 114.6(3) . . ?
O9 C21 C24 102.2(2) . . ?
C23 C21 C24 109.7(3) . . ?
C22 C21 C24 109.6(3) . . ?
C21 C22 H22A 109.5 . . ?
C21 C22 H22B 109.5 . . ?
H22A C22 H22B 109.5 . . ?
C21 C22 H22C 109.5 . . ?
H22A C22 H22C 109.5 . . ?
H22B C22 H22C 109.5 . . ?
C21 C23 H23A 109.5 . . ?
C21 C23 H23B 109.5 . . ?
H23A C23 H23B 109.5 . . ?
C21 C23 H23C 109.5 . . ?
H23A C23 H23C 109.5 . . ?
H23B C23 H23C 109.5 . . ?
C21 C24 H24A 109.5 . . ?
C21 C24 H24B 109.5 . . ?
H24A C24 H24B 109.5 . . ?
C21 C24 H24C 109.5 . . ?
H24A C24 H24C 109.5 . . ?
H24B C24 H24C 109.5 . . ?

loop_
_geom_bond_atom_site_label_1
_geom_bond_atom_site_label_2
_geom_bond_distance
_geom_bond_site_symmetry_2
_geom_bond_publ_flag
Co1 O7 2.0269(16) 2_575 yes
Co1 O3 2.0295(16) . yes
Co1 O2 2.0607(16) . yes
Co1 O8 2.0641(16) 2_575 yes
Co1 O4 2.1492(15) . yes
Co1 O4 2.1712(15) 2_575 yes
Co1 Li1 2.919(4) . yes
Co1 Li1 2.928(4) 2_575 yes
Li1 O5 1.837(5) . yes
Li1 O3 1.906(4) . yes
Li1 O7 1.909(4) . yes
Li1 O4 1.973(4) . yes
Li1 C12 2.688(5) . yes
Li1 Co1 2.928(4) 2_575 yes
O1 C4 1.345(3) . ?
O1 C5 1.475(4) . ?
O2 C4 1.241(3) . ?
O3 C2 1.295(3) . ?
O4 C10 1.329(3) . ?
O4 Co1 2.1711(15) 2_575 yes
O5 C12 1.227(4) . ?
O6 C12 1.356(3) . ?
O6 C13 1.472(4) . ?
O7 C18 1.286(3) . ?
O7 Co1 2.0269(16) 2_575 yes
O8 C20 1.238(3) . ?
O8 Co1 2.0641(16) 2_575 yes
O9 C20 1.346(3) . ?
O9 C21 1.471(3) . ?
C1 C2 1.512(4) . ?
C1 H1A 0.9800 . ?
C1 H1B 0.9800 . ?
C1 H1C 0.9800 . ?
C2 C3 1.366(4) . ?
C3 C4 1.421(4) . ?
C3 H3 0.9500 . ?
C5 C7 1.482(4) . ?
C5 C6 1.512(5) . ?
C5 C8 1.532(4) . ?
C6 H6A 0.9800 . ?
C6 H6B 0.9800 . ?
C6 H6C 0.9800 . ?
C7 H7A 0.9800 . ?
C7 H7B 0.9800 . ?
C7 H7C 0.9800 . ?
C8 H8A 0.9800 . ?
C8 H8B 0.9800 . ?
C8 H8C 0.9800 . ?
C9 C10 1.497(4) . ?
C9 H9A 0.9800 . ?
C9 H9B 0.9800 . ?
C9 H9C 0.9800 . ?
C10 C11 1.366(4) . ?
C11 C12 1.443(4) . ?
C11 H11 0.9500 . ?
C13 C16 1.457(7) . ?
C13 C14 1.502(6) . ?
C13 C15 1.519(8) . ?
C14 H14A 0.9800 . ?
C14 H14B 0.9800 . ?
C14 H14C 0.9800 . ?
C15 H15A 0.9800 . ?
C15 H15B 0.9800 . ?
C15 H15C 0.9800 . ?
C16 H16A 0.9800 . ?
C16 H16B 0.9800 . ?
C16 H16C 0.9800 . ?
C17 C18 1.505(4) . ?
C17 H17A 0.9800 . ?
C17 H17B 0.9800 . ?
C17 H17C 0.9800 . ?
C18 C19 1.369(3) . ?
C19 C20 1.431(3) . ?
C19 H19 0.9500 . ?
C21 C23 1.505(4) . ?
C21 C22 1.508(5) . ?
C21 C24 1.524(4) . ?
C22 H22A 0.9800 . ?
C22 H22B 0.9800 . ?
C22 H22C 0.9800 . ?
C23 H23A 0.9800 . ?
C23 H23B 0.9800 . ?
C23 H23C 0.9800 . ?
C24 H24A 0.9800 . ?
C24 H24B 0.9800 . ?
C24 H24C 0.9800 . ?
